data_4321953
loop_
_publ_author_name
'Andrea Bencini'
'Antonio Bianchi'
'Vieri Fusi'
'Claudia Giorgi'
'Piero Paoletti'
Jose
Antonio
Ramirez'
'Barbara Valtancoli'

_publ_section_title
;
 Palladium(II) Complexation byp-Cyclophane Receptors. A Solution and Solid
 State Study
;
_journal_name_full 'Inorganic Chemistry'
_journal_page_first 2064
_journal_page_last 2070
_journal_paper_doi 10.1021/ic9810891
_journal_volume 38
_journal_year 1999
_chemical_formula_sum 'C30 H50 Cl4 N6 O9 Pd2'
_chemical_formula_weight 993.36
_chemical_name_systematic
;
 ?
;
_space_group_IT_number 2
_symmetry_cell_setting triclinic
_symmetry_space_group_name_Hall '-P 1'
_symmetry_space_group_name_H-M 'P -1'
_atom_sites_solution_hydrogens geom
_atom_sites_solution_primary direct
_atom_sites_solution_secondary difmap
_audit_creation_method SHELXL
_cell_angle_alpha 74.980(10)
_cell_angle_beta 78.190(9)
_cell_angle_gamma 83.480(12)
_cell_formula_units_Z 2
_cell_length_a 10.4690(11)
_cell_length_b 13.307(2)
_cell_length_c 15.152(2)
_cell_measurement_temperature 293(2)
_cell_volume 1991.5(5)
_computing_structure_refinement 'SHELXL-93 (Sheldrick, 1993)'
_computing_structure_solution 'SHELXS-86 (Sheldrick, 1990)'
_diffrn_ambient_temperature 293(2)
_diffrn_radiation_monochromator graphite
_diffrn_radiation_source 'fine-focus sealed tube'
_diffrn_radiation_type MoK\a
_diffrn_radiation_wavelength 0.71069
_diffrn_reflns_av_R_equivalents 0.0296
_diffrn_reflns_av_sigmaI/netI 0.0290
_diffrn_reflns_limit_h_max 12
_diffrn_reflns_limit_h_min -12
_diffrn_reflns_limit_k_max 15
_diffrn_reflns_limit_k_min -15
_diffrn_reflns_limit_l_max 10
_diffrn_reflns_limit_l_min 0
_diffrn_reflns_number 5193
_diffrn_reflns_theta_max 24.97
_diffrn_reflns_theta_min 2.63
_exptl_absorpt_coefficient_mu 1.227
_exptl_crystal_density_diffrn 1.657
_exptl_crystal_F_000 1008
_refine_diff_density_max 0.915
_refine_diff_density_min -1.207
_refine_diff_density_rms 0.135
_refine_ls_extinction_method none
_refine_ls_goodness_of_fit_all 1.012
_refine_ls_goodness_of_fit_obs 1.047
_refine_ls_matrix_type full
_refine_ls_number_parameters 289
_refine_ls_number_reflns 3678
_refine_ls_number_restraints 0
_refine_ls_restrained_S_all 1.202
_refine_ls_restrained_S_obs 1.047
_refine_ls_R_factor_all 0.0976
_refine_ls_R_factor_obs 0.0790
_refine_ls_shift/esd_max 0.031
_refine_ls_shift/esd_mean 0.002
_refine_ls_structure_factor_coef Fsqd
_refine_ls_weighting_details 'w=1/[\s^2^(Fo^2^)+(0.0893P)^2^+34.9197P] where P=(Fo^2^+2Fc^2^)/3'
_refine_ls_weighting_scheme calc
_refine_ls_wR_factor_all 0.2403
_refine_ls_wR_factor_obs 0.1910
_reflns_number_observed 3077
_reflns_number_total 3729
_reflns_observed_criterion >2sigma(I)
_cod_data_source_file ic9810891_2.cif
_cod_data_source_block pdphen
_cod_depositor_comments
;
The following automatic conversions were performed:

'_refine_ls_weighting_scheme' value 'calc
w=1/[\s^2^(Fo^2^)+(0.0893P)^2^+34.9197P] where P=(Fo^2^+2Fc^2^)/3'
was changed to 'calc'. New tag '_refine_ls_weighting_details' was
created. The value of the new tag was set to
'w=1/[\s^2^(Fo^2^)+(0.0893P)^2^+34.9197P] where P=(Fo^2^+2Fc^2^)/3'.

Automatic conversion script
Id: cif_fix_values 3143 2015-03-26 13:38:13Z robertas 
;
_cod_original_cell_volume 1991.5(4)
_cod_database_code 4321953

loop_
_symmetry_equiv_pos_as_xyz
'x, y, z'
'-x, -y, -z'

loop_
_atom_site_aniso_label
_atom_site_aniso_U_11
_atom_site_aniso_U_22
_atom_site_aniso_U_33
_atom_site_aniso_U_23
_atom_site_aniso_U_13
_atom_site_aniso_U_12
Pd1 0.0501(7) 0.0484(7) 0.0514(11) -0.0185(6) -0.0153(6) 0.0012(5)
Pd2 0.0571(7) 0.0439(6) 0.0469(11) -0.0107(6) -0.0095(6) -0.0083(5)
Cl1 0.104(4) 0.116(4) 0.066(4) -0.041(3) -0.011(3) 0.027(3)
Cl2 0.092(3) 0.069(3) 0.060(3) 0.007(2) -0.004(2) -0.017(2)
N1 0.070(8) 0.053(7) 0.056(10) -0.028(7) -0.002(7) -0.018(6)
N2 0.059(8) 0.049(7) 0.089(13) -0.031(7) -0.021(8) 0.009(6)
N3 0.059(7) 0.049(7) 0.067(11) -0.018(7) -0.031(7) -0.003(5)
N4 0.051(7) 0.051(7) 0.057(10) -0.005(6) -0.008(6) -0.010(5)
N5 0.053(7) 0.041(6) 0.055(11) -0.012(6) -0.014(6) 0.000(5)
N6 0.072(8) 0.052(7) 0.061(10) -0.015(6) -0.032(7) -0.015(6)
O1 0.132(17) 0.275(29) 0.248(28) 0.015(22) -0.026(17) 0.040(17)

loop_
_atom_site_label
_atom_site_type_symbol
_atom_site_fract_x
_atom_site_fract_y
_atom_site_fract_z
_atom_site_U_iso_or_equiv
_atom_site_thermal_displace_type
_atom_site_occupancy
_atom_site_calc_flag
_atom_site_refinement_flags
_atom_site_disorder_group
Pd1 Pd 0.28377(10) 0.45402(8) 0.32375(9) 0.0482(5) Uani 1 d . .
Pd2 Pd 0.18751(11) -0.03909(8) 0.26024(9) 0.0490(5) Uani 1 d . .
Cl1 Cl 0.2054(5) 0.4418(4) 0.4793(4) 0.095(2) Uani 1 d . .
Cl2 Cl 0.0773(5) -0.1322(3) 0.3990(3) 0.0782(14) Uani 1 d . .
N1 N 0.2856(12) 0.0446(9) 0.1408(9) 0.057(4) Uani 1 d . .
N2 N 0.3727(11) -0.1002(9) 0.2845(10) 0.063(4) Uani 1 d . .
N3 N 0.4759(11) 0.4020(8) 0.3416(9) 0.055(4) Uani 1 d . .
N4 N 0.3539(11) 0.4614(8) 0.1892(9) 0.054(3) Uani 1 d . .
N5 N 0.1086(11) 0.5170(8) 0.2800(9) 0.049(3) Uani 1 d . .
N6 N 0.0198(12) 0.0128(9) 0.2049(9) 0.057(4) Uani 1 d . .
C1 C 0.3003(21) 0.1501(15) 0.1456(15) 0.107(7) Uiso 1 d . .
H1A H 0.2162(24) 0.1817(27) 0.1664(58) 0.069(10) Uiso 1 calc R .
H1B H 0.3373(78) 0.1901(23) 0.0851(19) 0.069(10) Uiso 1 calc R .
H1C H 0.3570(68) 0.1484(16) 0.1884(46) 0.069(10) Uiso 1 calc R .
C2 C 0.4148(21) -0.0135(17) 0.1226(16) 0.108(7) Uiso 1 d . .
H2O H 0.4038(21) -0.0746(17) 0.1019(16) 0.093(10) Uiso 1 calc R .
H2P H 0.4734(21) 0.0306(17) 0.0736(16) 0.093(10) Uiso 1 calc R .
C3 C 0.4711(18) -0.0450(14) 0.2055(13) 0.083(5) Uiso 1 d . .
H3M H 0.4966(18) 0.0158(14) 0.2202(13) 0.093(10) Uiso 1 calc R .
H3N H 0.5486(18) -0.0910(14) 0.1956(13) 0.093(10) Uiso 1 calc R .
C4 C 0.3764(17) -0.2129(12) 0.2811(13) 0.077(5) Uiso 1 d . .
H4A H 0.3133(60) -0.2487(20) 0.3314(36) 0.069(10) Uiso 1 calc R .
H4B H 0.4622(29) -0.2451(21) 0.2866(60) 0.069(10) Uiso 1 calc R .
H4C H 0.3560(81) -0.2166(13) 0.2231(27) 0.069(10) Uiso 1 calc R .
C5 C 0.4047(17) -0.1001(12) 0.3762(14) 0.071(5) Uiso 1 d . .
H5K H 0.4835(17) -0.1446(12) 0.3847(14) 0.093(10) Uiso 1 calc R .
H5L H 0.3343(17) -0.1302(12) 0.4250(14) 0.093(10) Uiso 1 calc R .
C6 C 0.4251(15) 0.0076(12) 0.3871(12) 0.061(4) Uiso 1 d . .
C7 C 0.3173(16) 0.0748(12) 0.4137(12) 0.066(4) Uiso 1 d . .
H7G H 0.2325(16) 0.0537(12) 0.4256(12) 0.093(10) Uiso 1 calc R .
C8 C 0.3402(15) 0.1732(11) 0.4219(11) 0.060(4) Uiso 1 d . .
H8H H 0.2697(15) 0.2182(11) 0.4381(11) 0.093(10) Uiso 1 calc R .
C9 C 0.4646(14) 0.2044(11) 0.4066(11) 0.056(4) Uiso 1 d . .
C10 C 0.5699(15) 0.1364(11) 0.3813(11) 0.062(4) Uiso 1 d . .
H10I H 0.6550(15) 0.1566(11) 0.3701(11) 0.093(10) Uiso 1 calc R .
C11 C 0.5476(15) 0.0401(12) 0.3732(12) 0.064(4) Uiso 1 d . .
H11J H 0.6188(15) -0.0046(12) 0.3576(12) 0.093(10) Uiso 1 calc R .
C12 C 0.4935(16) 0.3090(12) 0.4195(12) 0.067(4) Uiso 1 d . .
H12E H 0.4373(16) 0.3207(12) 0.4758(12) 0.093(10) Uiso 1 calc R .
H12F H 0.5831(16) 0.3041(12) 0.4290(12) 0.093(10) Uiso 1 calc R .
C13 C 0.5291(17) 0.4901(13) 0.3614(13) 0.081(5) Uiso 1 d . .
H13A H 0.4895(62) 0.4967(42) 0.4228(25) 0.069(10) Uiso 1 calc R .
H13B H 0.5105(72) 0.5532(17) 0.3168(37) 0.069(10) Uiso 1 calc R .
H13C H 0.6220(21) 0.4777(33) 0.3574(58) 0.069(10) Uiso 1 calc R .
C14 C 0.5472(15) 0.3832(12) 0.2510(12) 0.062(4) Uiso 1 d . .
H14C H 0.6032(15) 0.3197(12) 0.2621(12) 0.093(10) Uiso 1 calc R .
H14D H 0.6021(15) 0.4405(12) 0.2188(12) 0.093(10) Uiso 1 calc R .
C15 C 0.4531(16) 0.3736(12) 0.1911(13) 0.070(5) Uiso 1 d . .
H15A H 0.4996(16) 0.3747(12) 0.1286(13) 0.093(10) Uiso 1 calc R .
H15B H 0.4113(16) 0.3082(12) 0.2162(13) 0.093(10) Uiso 1 calc R .
C16 C 0.4149(16) 0.5598(12) 0.1342(13) 0.075(5) Uiso 1 d . .
H16A H 0.3544(35) 0.6182(13) 0.1412(49) 0.069(10) Uiso 1 calc R .
H16B H 0.4368(75) 0.5585(30) 0.0697(15) 0.069(10) Uiso 1 calc R .
H16C H 0.4928(48) 0.5659(35) 0.1561(40) 0.069(10) Uiso 1 calc R .
C17 C 0.2368(16) 0.4490(13) 0.1539(13) 0.074(5) Uiso 1 d . .
H17A H 0.2077(16) 0.3791(13) 0.1805(13) 0.093(10) Uiso 1 calc R .
H17B H 0.2572(16) 0.4600(13) 0.0868(13) 0.093(10) Uiso 1 calc R .
C18 C 0.1323(15) 0.5266(12) 0.1800(13) 0.063(4) Uiso 1 d . .
H18A H 0.1578(15) 0.5963(12) 0.1475(13) 0.093(10) Uiso 1 calc R .
H18B H 0.0524(15) 0.5158(12) 0.1616(13) 0.093(10) Uiso 1 calc R .
C19 C 0.0841(16) 0.6235(12) 0.2986(13) 0.073(5) Uiso 1 d . .
H19A H 0.0784(82) 0.6177(13) 0.3638(16) 0.069(10) Uiso 1 calc R .
H19B H 0.0035(45) 0.6551(28) 0.2802(55) 0.069(10) Uiso 1 calc R .
H19C H 0.1547(44) 0.6658(23) 0.2639(46) 0.069(10) Uiso 1 calc R .
C20 C -0.0096(14) 0.4591(11) 0.3337(12) 0.057(4) Uiso 1 d . .
H20A H -0.0871(14) 0.5039(11) 0.3218(12) 0.093(10) Uiso 1 calc R .
H20B H -0.0080(14) 0.4465(11) 0.3995(12) 0.093(10) Uiso 1 calc R .
C21 C -0.0224(13) 0.3555(11) 0.3124(11) 0.052(4) Uiso 1 d . .
C22 C 0.0170(14) 0.2620(11) 0.3694(12) 0.059(4) Uiso 1 d . .
H22 H 0.0560(14) 0.2621(11) 0.4193(12) 0.093(10) Uiso 1 calc R .
C23 C -0.0028(13) 0.1683(10) 0.3508(11) 0.049(4) Uiso 1 d . .
H23 H 0.0245(13) 0.1062(10) 0.3890(11) 0.093(10) Uiso 1 calc R .
C24 C -0.0616(13) 0.1636(10) 0.2773(11) 0.051(4) Uiso 1 d . .
C25 C -0.1007(15) 0.2568(11) 0.2238(12) 0.063(4) Uiso 1 d . .
H25 H -0.1379(15) 0.2568(11) 0.1730(12) 0.093(10) Uiso 1 calc R .
C26 C -0.0874(14) 0.3508(11) 0.2419(11) 0.056(4) Uiso 1 d . .
H26 H -0.1221(14) 0.4120(11) 0.2067(11) 0.093(10) Uiso 1 calc R .
C27 C -0.0888(15) 0.0623(11) 0.2625(12) 0.059(4) Uiso 1 d . .
H27A H -0.1105(15) 0.0141(11) 0.3228(12) 0.093(10) Uiso 1 calc R .
H27B H -0.1651(15) 0.0732(11) 0.2333(12) 0.093(10) Uiso 1 calc R .
C28 C -0.0311(17) -0.0804(13) 0.1909(13) 0.079(5) Uiso 1 d . .
H28A H -0.1112(46) -0.0608(17) 0.1676(56) 0.069(10) Uiso 1 calc R .
H28B H -0.0469(77) -0.1315(29) 0.2491(17) 0.069(10) Uiso 1 calc R .
H28C H 0.0321(39) -0.1093(40) 0.1470(45) 0.069(10) Uiso 1 calc R .
C29 C 0.0646(17) 0.0860(14) 0.1108(13) 0.083(5) Uiso 1 d . .
H29A H 0.0068(17) 0.0848(14) 0.0685(13) 0.093(10) Uiso 1 calc R .
H29B H 0.0627(17) 0.1567(14) 0.1174(13) 0.093(10) Uiso 1 calc R .
C30 C 0.2020(19) 0.0500(16) 0.0730(15) 0.093(6) Uiso 1 d . .
H30A H 0.2022(19) -0.0181(16) 0.0609(15) 0.093(10) Uiso 1 calc R .
H30B H 0.2352(19) 0.0983(16) 0.0149(15) 0.093(10) Uiso 1 calc R .
Cl3 Cl 0.7047(4) 0.2086(3) 0.0305(3) 0.0635(11) Uiso 1 d . .
Cl4 Cl 0.7649(6) 0.6790(5) 0.1219(5) 0.099(2) Uiso 1 d . .
O31 O 0.7249(15) 0.3042(12) 0.0473(11) 0.116(5) Uiso 1 d . .
O32 O 0.5873(16) 0.2131(12) -0.0024(12) 0.124(5) Uiso 1 d . .
O33 O 0.7340(22) 0.1097(18) 0.0817(17) 0.074(6) Uiso 0.50 d P .
O34 O 0.7702(30) 0.2158(23) -0.0669(24) 0.105(9) Uiso 0.50 d P .
O35 O 0.6678(38) 0.1565(30) 0.1184(28) 0.144(12) Uiso 0.50 d P .
O36 O 0.8188(42) 0.1918(31) -0.0198(30) 0.154(15) Uiso 0.50 d P .
O41 O 0.6493(20) 0.7469(15) 0.1166(14) 0.162(7) Uiso 1 d . .
O42 O 0.8801(25) 0.7330(19) 0.1093(20) 0.091(8) Uiso 0.50 d P .
O43 O 0.7551(36) 0.6238(33) 0.2274(30) 0.145(13) Uiso 0.50 d P .
O44 O 0.7603(42) 0.6070(35) 0.0784(35) 0.171(15) Uiso 0.50 d P .
O45 O 0.8641(43) 0.6923(33) 0.0339(32) 0.170(15) Uiso 0.50 d P .
O46 O 0.7469(26) 0.7145(22) 0.1814(23) 0.095(8) Uiso 0.50 d P .
O47 O 0.7611(29) 0.5785(24) 0.1719(27) 0.113(10) Uiso 0.50 d P .
O1 O 0.7110(21) 0.7605(22) 0.3409(19) 0.239(13) Uani 1 d . .

loop_
_atom_type_symbol
_atom_type_description
_atom_type_scat_dispersion_real
_atom_type_scat_dispersion_imag
_atom_type_scat_source
C C 0.0033 0.0016 'International Tables Vol C Tables 4.2.6.8 and 6.1.1.4'
H H 0.0000 0.0000 'International Tables Vol C Tables 4.2.6.8 and 6.1.1.4'
N N 0.0061 0.0033 'International Tables Vol C Tables 4.2.6.8 and 6.1.1.4'
Pd Pd -0.9988 1.0072 'International Tables Vol C Tables 4.2.6.8 and 6.1.1.4'
Cl Cl 0.1484 0.1585 'International Tables Vol C Tables 4.2.6.8 and 6.1.1.4'
O O 0.0106 0.0060 'International Tables Vol C Tables 4.2.6.8 and 6.1.1.4'

loop_
_geom_angle_atom_site_label_1
_geom_angle_atom_site_label_2
_geom_angle_atom_site_label_3
_geom_angle
_geom_angle_site_symmetry_1
_geom_angle_site_symmetry_3
_geom_angle_publ_flag
N4 Pd1 N5 85.3(5) . . ?
N4 Pd1 N3 84.6(5) . . ?
N5 Pd1 N3 169.2(5) . . ?
N4 Pd1 Cl1 178.7(3) . . ?
N5 Pd1 Cl1 95.6(4) . . ?
N3 Pd1 Cl1 94.5(4) . . ?
N1 Pd2 N6 86.6(5) . . ?
N1 Pd2 N2 84.2(5) . . ?
N6 Pd2 N2 165.9(5) . . ?
N1 Pd2 Cl2 178.5(4) . . ?
N6 Pd2 Cl2 94.2(4) . . ?
N2 Pd2 Cl2 95.3(4) . . ?
C1 N1 C30 108.2(15) . . ?
C1 N1 C2 111.6(15) . . ?
C30 N1 C2 114.4(14) . . ?
C1 N1 Pd2 112.1(11) . . ?
C30 N1 Pd2 104.2(10) . . ?
C2 N1 Pd2 106.2(11) . . ?
C5 N2 C3 111.3(13) . . ?
C5 N2 C4 106.7(12) . . ?
C3 N2 C4 109.1(13) . . ?
C5 N2 Pd2 117.0(10) . . ?
C3 N2 Pd2 107.8(10) . . ?
C4 N2 Pd2 104.6(9) . . ?
C13 N3 C14 110.1(12) . . ?
C13 N3 C12 106.9(13) . . ?
C14 N3 C12 110.8(11) . . ?
C13 N3 Pd1 104.9(9) . . ?
C14 N3 Pd1 106.5(9) . . ?
C12 N3 Pd1 117.4(9) . . ?
C15 N4 C17 114.9(12) . . ?
C15 N4 C16 109.5(12) . . ?
C17 N4 C16 110.0(12) . . ?
C15 N4 Pd1 103.6(10) . . ?
C17 N4 Pd1 102.8(10) . . ?
C16 N4 Pd1 116.0(10) . . ?
C18 N5 C19 109.4(11) . . ?
C18 N5 C20 114.9(12) . . ?
C19 N5 C20 105.2(11) . . ?
C18 N5 Pd1 106.0(8) . . ?
C19 N5 Pd1 106.6(9) . . ?
C20 N5 Pd1 114.4(8) . . ?
C28 N6 C27 106.9(12) . . ?
C28 N6 C29 109.2(13) . . ?
C27 N6 C29 111.7(12) . . ?
C28 N6 Pd2 106.2(9) . . ?
C27 N6 Pd2 116.9(10) . . ?
C29 N6 Pd2 105.7(10) . . ?
N1 C1 H1A 109.5(10) . . ?
N1 C1 H1B 109.5(10) . . ?
H1A C1 H1B 109.5 . . ?
N1 C1 H1C 109.5(10) . . ?
H1A C1 H1C 109.5 . . ?
H1B C1 H1C 109.5 . . ?
C3 C2 N1 110.5(18) . . ?
C3 C2 H2O 109.6(12) . . ?
N1 C2 H2O 109.6(10) . . ?
C3 C2 H2P 109.6(12) . . ?
N1 C2 H2P 109.6(10) . . ?
H2O C2 H2P 108.1 . . ?
C2 C3 N2 109.3(16) . . ?
C2 C3 H3M 109.8(12) . . ?
N2 C3 H3M 109.8(9) . . ?
C2 C3 H3N 109.8(12) . . ?
N2 C3 H3N 109.8(8) . . ?
H3M C3 H3N 108.3 . . ?
N2 C4 H4A 109.5(9) . . ?
N2 C4 H4B 109.5(8) . . ?
H4A C4 H4B 109.5 . . ?
N2 C4 H4C 109.5(9) . . ?
H4A C4 H4C 109.5 . . ?
H4B C4 H4C 109.5 . . ?
N2 C5 C6 114.4(13) . . ?
N2 C5 H5K 108.7(8) . . ?
C6 C5 H5K 108.7(9) . . ?
N2 C5 H5L 108.7(8) . . ?
C6 C5 H5L 108.7(9) . . ?
H5K C5 H5L 107.6 . . ?
C11 C6 C7 118.5(15) . . ?
C11 C6 C5 120.5(14) . . ?
C7 C6 C5 120.9(14) . . ?
C8 C7 C6 119.1(15) . . ?
C8 C7 H7G 120.4(9) . . ?
C6 C7 H7G 120.4(9) . . ?
C9 C8 C7 121.1(14) . . ?
C9 C8 H8H 119.4(9) . . ?
C7 C8 H8H 119.4(9) . . ?
C8 C9 C10 118.9(14) . . ?
C8 C9 C12 122.5(14) . . ?
C10 C9 C12 118.5(13) . . ?
C11 C10 C9 120.1(15) . . ?
C11 C10 H10I 120.0(9) . . ?
C9 C10 H10I 120.0(9) . . ?
C6 C11 C10 122.2(15) . . ?
C6 C11 H11J 118.9(9) . . ?
C10 C11 H11J 118.9(9) . . ?
N3 C12 C9 116.1(14) . . ?
N3 C12 H12E 108.3(8) . . ?
C9 C12 H12E 108.3(8) . . ?
N3 C12 H12F 108.3(8) . . ?
C9 C12 H12F 108.3(8) . . ?
H12E C12 H12F 107.4 . . ?
N3 C13 H13A 109.5(9) . . ?
N3 C13 H13B 109.5(9) . . ?
H13A C13 H13B 109.5 . . ?
N3 C13 H13C 109.5(8) . . ?
H13A C13 H13C 109.5 . . ?
H13B C13 H13C 109.5 . . ?
N3 C14 C15 111.0(13) . . ?
N3 C14 H14C 109.4(7) . . ?
C15 C14 H14C 109.4(8) . . ?
N3 C14 H14D 109.4(7) . . ?
C15 C14 H14D 109.4(9) . . ?
H14C C14 H14D 108.0 . . ?
N4 C15 C14 108.7(14) . . ?
N4 C15 H15A 109.9(9) . . ?
C14 C15 H15A 109.9(10) . . ?
N4 C15 H15B 109.9(8) . . ?
C14 C15 H15B 109.9(9) . . ?
H15A C15 H15B 108.3 . . ?
N4 C16 H16A 109.5(8) . . ?
N4 C16 H16B 109.5(9) . . ?
H16A C16 H16B 109.5 . . ?
N4 C16 H16C 109.5(8) . . ?
H16A C16 H16C 109.5 . . ?
H16B C16 H16C 109.5 . . ?
N4 C17 C18 108.6(14) . . ?
N4 C17 H17A 110.0(8) . . ?
C18 C17 H17A 110.0(9) . . ?
N4 C17 H17B 110.0(9) . . ?
C18 C17 H17B 110.0(10) . . ?
H17A C17 H17B 108.4 . . ?
N5 C18 C17 110.6(14) . . ?
N5 C18 H18A 109.5(7) . . ?
C17 C18 H18A 109.5(9) . . ?
N5 C18 H18B 109.5(8) . . ?
C17 C18 H18B 109.5(10) . . ?
H18A C18 H18B 108.1 . . ?
N5 C19 H19A 109.5(9) . . ?
N5 C19 H19B 109.5(8) . . ?
H19A C19 H19B 109.5 . . ?
N5 C19 H19C 109.5(8) . . ?
H19A C19 H19C 109.5 . . ?
H19B C19 H19C 109.5 . . ?
N5 C20 C21 116.0(12) . . ?
N5 C20 H20A 108.3(7) . . ?
C21 C20 H20A 108.3(8) . . ?
N5 C20 H20B 108.3(8) . . ?
C21 C20 H20B 108.3(9) . . ?
H20A C20 H20B 107.4 . . ?
C22 C21 C26 118.0(14) . . ?
C22 C21 C20 120.7(15) . . ?
C26 C21 C20 120.9(13) . . ?
C21 C22 C23 119.2(16) . . ?
C21 C22 H22 120.4(10) . . ?
C23 C22 H22 120.4(9) . . ?
C22 C23 C24 122.9(13) . . ?
C22 C23 H23 118.6(9) . . ?
C24 C23 H23 118.6(8) . . ?
C25 C24 C23 116.3(14) . . ?
C25 C24 C27 121.9(15) . . ?
C23 C24 C27 121.7(13) . . ?
C24 C25 C26 122.7(17) . . ?
C24 C25 H25 118.7(10) . . ?
C26 C25 H25 118.7(10) . . ?
C25 C26 C21 120.8(14) . . ?
C25 C26 H26 119.6(10) . . ?
C21 C26 H26 119.6(8) . . ?
N6 C27 C24 115.4(12) . . ?
N6 C27 H27A 108.4(8) . . ?
C24 C27 H27A 108.4(9) . . ?
N6 C27 H27B 108.4(8) . . ?
C24 C27 H27B 108.4(8) . . ?
H27A C27 H27B 107.5 . . ?
N6 C28 H28A 109.5(8) . . ?
N6 C28 H28B 109.5(9) . . ?
H28A C28 H28B 109.5 . . ?
N6 C28 H28C 109.5(9) . . ?
H28A C28 H28C 109.5 . . ?
H28B C28 H28C 109.5 . . ?
C30 C29 N6 108.2(15) . . ?
C30 C29 H29A 110.1(12) . . ?
N6 C29 H29A 110.1(9) . . ?
C30 C29 H29B 110.1(11) . . ?
N6 C29 H29B 110.1(9) . . ?
H29A C29 H29B 108.4 . . ?
N1 C30 C29 109.2(17) . . ?
N1 C30 H30A 109.8(9) . . ?
C29 C30 H30A 109.8(11) . . ?
N1 C30 H30B 109.8(9) . . ?
C29 C30 H30B 109.8(11) . . ?
H30A C30 H30B 108.3 . . ?
O36 Cl3 O35 123.4(25) . . ?
O36 Cl3 O33 82.4(20) . . ?
O35 Cl3 O33 45.5(16) . . ?
O36 Cl3 O31 99.3(19) . . ?
O35 Cl3 O31 98.2(18) . . ?
O33 Cl3 O31 127.5(13) . . ?
O36 Cl3 O32 121.9(22) . . ?
O35 Cl3 O32 99.9(18) . . ?
O33 Cl3 O32 111.1(12) . . ?
O31 Cl3 O32 111.7(9) . . ?
O36 Cl3 O34 38.4(19) . . ?
O35 Cl3 O34 152.9(21) . . ?
O33 Cl3 O34 107.8(16) . . ?
O31 Cl3 O34 104.4(13) . . ?
O32 Cl3 O34 85.6(15) . . ?
O46 Cl4 O44 156.0(26) . . ?
O46 Cl4 O47 96.6(22) . . ?
O44 Cl4 O47 62.0(21) . . ?
O46 Cl4 O42 76.5(18) . . ?
O44 Cl4 O42 122.1(23) . . ?
O47 Cl4 O42 119.1(17) . . ?
O46 Cl4 O41 72.2(16) . . ?
O44 Cl4 O41 108.7(22) . . ?
O47 Cl4 O41 121.9(16) . . ?
O42 Cl4 O41 113.2(13) . . ?
O46 Cl4 O45 134.0(24) . . ?
O44 Cl4 O45 68.4(24) . . ?
O47 Cl4 O45 112.5(22) . . ?
O42 Cl4 O45 58.5(18) . . ?
O41 Cl4 O45 115.2(18) . . ?
O46 Cl4 O43 51.5(19) . . ?
O44 Cl4 O43 107.2(24) . . ?
O47 Cl4 O43 45.4(17) . . ?
O42 Cl4 O43 98.5(19) . . ?
O41 Cl4 O43 105.1(17) . . ?
O45 Cl4 O43 138.8(22) . . ?
O35 O33 Cl3 64.9(25) . . ?
O35 O33 O36 108.3(31) . . ?
Cl3 O33 O36 47.1(15) . . ?
O36 O34 Cl3 60.8(35) . . ?
O33 O35 Cl3 69.7(28) . . ?
O34 O36 Cl3 80.8(39) . . ?
O34 O36 O33 113.8(43) . . ?
Cl3 O36 O33 50.5(16) . . ?
Cl4 O41 O46 43.7(13) . . ?
Cl4 O42 O45 63.2(21) . . ?
Cl4 O42 O46 42.3(13) . . ?
O45 O42 O46 104.9(27) . . ?
O47 O43 O46 101.4(40) . . ?
O47 O43 Cl4 57.6(25) . . ?
O46 O43 Cl4 44.2(20) . . ?
Cl4 O44 O47 60.8(25) . . ?
Cl4 O44 O45 61.5(25) . . ?
O47 O44 O45 106.7(37) . . ?
O42 O45 Cl4 58.3(20) . . ?
O42 O45 O44 105.0(34) . . ?
Cl4 O45 O44 50.1(22) . . ?
Cl4 O46 O43 84.3(29) . . ?
Cl4 O46 O41 64.1(18) . . ?
O43 O46 O41 119.9(31) . . ?
Cl4 O46 O42 61.2(18) . . ?
O43 O46 O42 106.7(28) . . ?
O41 O46 O42 100.7(22) . . ?
O43 O47 Cl4 77.0(28) . . ?
O43 O47 O44 134.0(40) . . ?
Cl4 O47 O44 57.3(23) . . ?

loop_
_geom_bond_atom_site_label_1
_geom_bond_atom_site_label_2
_geom_bond_distance
_geom_bond_site_symmetry_2
_geom_bond_publ_flag
Pd1 N4 2.001(13) . ?
Pd1 N5 2.089(11) . ?
Pd1 N3 2.099(11) . ?
Pd1 Cl1 2.301(5) . ?
Pd2 N1 2.005(12) . ?
Pd2 N6 2.072(12) . ?
Pd2 N2 2.082(11) . ?
Pd2 Cl2 2.295(4) . ?
N1 C1 1.45(2) . ?
N1 C30 1.46(2) . ?
N1 C2 1.49(2) . ?
N2 C5 1.49(2) . ?
N2 C3 1.50(2) . ?
N2 C4 1.51(2) . ?
N3 C13 1.47(2) . ?
N3 C14 1.49(2) . ?
N3 C12 1.50(2) . ?
N4 C15 1.47(2) . ?
N4 C17 1.48(2) . ?
N4 C16 1.49(2) . ?
N5 C18 1.46(2) . ?
N5 C19 1.50(2) . ?
N5 C20 1.51(2) . ?
N6 C28 1.48(2) . ?
N6 C27 1.49(2) . ?
N6 C29 1.52(2) . ?
C1 H1A 0.96 . ?
C1 H1B 0.96 . ?
C1 H1C 0.96 . ?
C2 C3 1.44(3) . ?
C2 H2O 0.97 . ?
C2 H2P 0.97 . ?
C3 H3M 0.97 . ?
C3 H3N 0.97 . ?
C4 H4A 0.96 . ?
C4 H4B 0.96 . ?
C4 H4C 0.96 . ?
C5 C6 1.53(2) . ?
C5 H5K 0.97 . ?
C5 H5L 0.97 . ?
C6 C11 1.36(2) . ?
C6 C7 1.42(2) . ?
C7 C8 1.40(2) . ?
C7 H7G 0.93 . ?
C8 C9 1.37(2) . ?
C8 H8H 0.93 . ?
C9 C10 1.40(2) . ?
C9 C12 1.53(2) . ?
C10 C11 1.37(2) . ?
C10 H10I 0.93 . ?
C11 H11J 0.93 . ?
C12 H12E 0.97 . ?
C12 H12F 0.97 . ?
C13 H13A 0.96 . ?
C13 H13B 0.96 . ?
C13 H13C 0.96 . ?
C14 C15 1.50(2) . ?
C14 H14C 0.97 . ?
C14 H14D 0.97 . ?
C15 H15A 0.97 . ?
C15 H15B 0.97 . ?
C16 H16A 0.96 . ?
C16 H16B 0.96 . ?
C16 H16C 0.96 . ?
C17 C18 1.48(2) . ?
C17 H17A 0.97 . ?
C17 H17B 0.97 . ?
C18 H18A 0.97 . ?
C18 H18B 0.97 . ?
C19 H19A 0.96 . ?
C19 H19B 0.96 . ?
C19 H19C 0.96 . ?
C20 C21 1.52(2) . ?
C20 H20A 0.97 . ?
C20 H20B 0.97 . ?
C21 C22 1.39(2) . ?
C21 C26 1.40(2) . ?
C22 C23 1.39(2) . ?
C22 H22 0.93 . ?
C23 C24 1.40(2) . ?
C23 H23 0.93 . ?
C24 C25 1.37(2) . ?
C24 C27 1.49(2) . ?
C25 C26 1.37(2) . ?
C25 H25 0.93 . ?
C26 H26 0.93 . ?
C27 H27A 0.97 . ?
C27 H27B 0.97 . ?
C28 H28A 0.96 . ?
C28 H28B 0.96 . ?
C28 H28C 0.96 . ?
C29 C30 1.51(2) . ?
C29 H29A 0.97 . ?
C29 H29B 0.97 . ?
C30 H30A 0.97 . ?
C30 H30B 0.97 . ?
Cl3 O36 1.31(4) . ?
Cl3 O35 1.33(4) . ?
Cl3 O33 1.38(2) . ?
Cl3 O31 1.41(2) . ?
Cl3 O32 1.41(2) . ?
Cl3 O34 1.48(3) . ?
Cl4 O46 1.10(3) . ?
Cl4 O44 1.31(5) . ?
Cl4 O47 1.36(3) . ?
Cl4 O42 1.43(3) . ?
Cl4 O41 1.43(2) . ?
Cl4 O45 1.50(4) . ?
Cl4 O43 1.56(4) . ?
O33 O35 1.05(4) . ?
O33 O36 1.77(4) . ?
O34 O36 0.93(4) . ?
O41 O46 1.51(3) . ?
O42 O45 1.43(5) . ?
O42 O46 1.59(4) . ?
O43 O47 1.14(4) . ?
O43 O46 1.23(4) . ?
O44 O47 1.37(5) . ?
O44 O45 1.58(5) . ?
